data_2218119
loop_
_publ_author_name
'Huang, Liaocheng'
'Wang, Zuoxiang'
'Zhang, Xiaoming'
'Wu, Pingfeng'

_publ_section_title
;Bis[3-ethyl-4-(4-methoxyphenyl)-5-(2-pyridyl)-4<i>H</i>-1,2,4-triazole-\k^2^<i>N</i>^1^,<i>N</i>^5^]bis(perchlorato-\kO)copper(II)
 acetonitrile disolvate
;
_journal_coeditor_code GK2140
_journal_issue 5
_journal_name_full 'Acta Crystallographica Section E'
_journal_page_first m741
_journal_page_last m742
_journal_paper_doi 10.1107/S1600536808012026
_journal_volume 64
_journal_year 2008
_chemical_formula_iupac '[Cu (Cl O4)2 (C16 H16 N4 O)2], 2C2 H3 N'
_chemical_formula_moiety 'C32 H32 Cl2 Cu N8 O10, 2(C2 H3 N)'
_chemical_formula_sum 'C36 H38 Cl2 Cu N10 O10'
_chemical_formula_weight 905.21
_chemical_name_systematic
;
Bis[3-ethyl-4-(4-methoxyphenyl)-5-(2-pyridyl)-4H-1,2,4-triazole-
\k^2^<i>N</i>^1^,<i>N</i>^5^]bis(perchlorato-\kO)copper(II) acetonitrile
disolvate
;
_space_group_IT_number 2
_symmetry_cell_setting triclinic
_symmetry_space_group_name_Hall '-P 1'
_symmetry_space_group_name_H-M 'P -1'
_atom_sites_solution_hydrogens geom
_atom_sites_solution_primary direct
_atom_sites_solution_secondary difmap
_audit_creation_method SHELXL-97
_cell_angle_alpha 100.516(7)
_cell_angle_beta 101.067(4)
_cell_angle_gamma 98.780(4)
_cell_formula_units_Z 1
_cell_length_a 8.3286(11)
_cell_length_b 9.1266(14)
_cell_length_c 14.225(2)
_cell_measurement_reflns_used 2714
_cell_measurement_temperature 293(2)
_cell_measurement_theta_max 27.48
_cell_measurement_theta_min 3.08
_cell_volume 1023.4(3)
_computing_cell_refinement 'CrystalClear (Rigaku/MSC, 2005)'
_computing_data_collection 'CrystalClear (Rigaku/MSC, 2005)'
_computing_data_reduction 'CrystalClear (Rigaku/MSC, 2005)'
_computing_molecular_graphics 'SHELXTL/PC (Sheldrick, 2008)'
_computing_publication_material 'SHELXTL/PC (Sheldrick, 2008)'
_computing_structure_refinement 'SHELXL97 (Sheldrick, 2008)'
_computing_structure_solution 'SHELXS97 (Sheldrick, 2008)'
_diffrn_ambient_temperature 293(2)
_diffrn_detector_area_resol_mean 13.6612
_diffrn_measured_fraction_theta_full 0.990
_diffrn_measured_fraction_theta_max 0.990
_diffrn_measurement_device_type 'Rigaku Mercury2'
_diffrn_measurement_method \w
_diffrn_radiation_monochromator graphite
_diffrn_radiation_source 'fine-focus sealed tube'
_diffrn_radiation_type MoK\a
_diffrn_radiation_wavelength 0.71073
_diffrn_reflns_av_R_equivalents 0.0313
_diffrn_reflns_av_sigmaI/netI 0.0347
_diffrn_reflns_limit_h_max 9
_diffrn_reflns_limit_h_min -9
_diffrn_reflns_limit_k_max 10
_diffrn_reflns_limit_k_min -10
_diffrn_reflns_limit_l_max 16
_diffrn_reflns_limit_l_min -16
_diffrn_reflns_number 8302
_diffrn_reflns_theta_full 25.00
_diffrn_reflns_theta_max 25.00
_diffrn_reflns_theta_min 2.31
_diffrn_standards_decay_% 0
_diffrn_standards_interval_count 0
_diffrn_standards_interval_time 0
_diffrn_standards_number 0
_exptl_absorpt_coefficient_mu 0.732
_exptl_absorpt_correction_T_max 0.867
_exptl_absorpt_correction_T_min 0.864
_exptl_absorpt_correction_type multi-scan
_exptl_absorpt_process_details '(CrystalClear; Rigaku/MSC, 2005)'
_exptl_crystal_colour blue
_exptl_crystal_density_diffrn 1.469
_exptl_crystal_density_method 'not measured'
_exptl_crystal_description Prism
_exptl_crystal_F_000 467
_exptl_crystal_size_max 0.20
_exptl_crystal_size_mid 0.20
_exptl_crystal_size_min 0.20
_refine_diff_density_max 0.463
_refine_diff_density_min -0.544
_refine_ls_extinction_method none
_refine_ls_goodness_of_fit_ref 1.163
_refine_ls_hydrogen_treatment constr
_refine_ls_matrix_type full
_refine_ls_number_parameters 271
_refine_ls_number_reflns 3565
_refine_ls_number_restraints 0
_refine_ls_restrained_S_all 1.163
_refine_ls_R_factor_all 0.0430
_refine_ls_R_factor_gt 0.0391
_refine_ls_shift/su_max 0.000
_refine_ls_shift/su_mean 0.000
_refine_ls_structure_factor_coef Fsqd
_refine_ls_weighting_details 'calc w=1/[\s^2^(Fo^2^)+(0.0739P)^2^] where P=(Fo^2^+2Fc^2^)/3'
_refine_ls_weighting_scheme calc
_refine_ls_wR_factor_gt 0.1163
_refine_ls_wR_factor_ref 0.1202
_reflns_number_gt 3170
_reflns_number_total 3565
_reflns_threshold_expression I>2\s(I)
_cod_data_source_file gk2140.cif
_cod_data_source_block I
_cod_database_code 2218119
_cod_database_fobs_code 2218119

loop_
_symmetry_equiv_pos_as_xyz
'x, y, z'
'-x, -y, -z'

loop_
_atom_site_type_symbol
_atom_site_label
_atom_site_fract_x
_atom_site_fract_y
_atom_site_fract_z
_atom_site_U_iso_or_equiv
_atom_site_adp_type
_atom_site_calc_flag
_atom_site_refinement_flags
_atom_site_occupancy
Cu Cu1 0.5000 0.5000 0.5000 0.03204(16) Uani d S 1
Cl Cl1 0.54072(7) 0.50192(6) 0.25312(4) 0.04015(18) Uani d . 1
O O1 -0.0616(2) -0.3362(2) 0.02788(13) 0.0619(5) Uani d . 1
O O2 0.6082(2) 0.5545(2) 0.35718(12) 0.0508(4) Uani d . 1
O O3 0.4928(4) 0.3415(2) 0.23080(16) 0.0795(7) Uani d . 1
O O4 0.6656(3) 0.5460(3) 0.20330(15) 0.0827(8) Uani d . 1
O O5 0.4003(3) 0.5667(3) 0.2258(2) 0.0942(8) Uani d . 1
N N1 0.2619(2) 0.43579(19) 0.42008(13) 0.0325(4) Uani d . 1
N N2 0.4977(2) 0.28147(18) 0.44924(13) 0.0329(4) Uani d . 1
N N3 0.6125(2) 0.1869(2) 0.45117(13) 0.0370(4) Uani d . 1
N N4 0.3825(2) 0.07416(18) 0.34047(12) 0.0315(4) Uani d . 1
N N5 0.7131(5) 0.9957(4) 0.1193(3) 0.1093(12) Uani d . 1
C C1 0.5401(3) 0.0628(2) 0.38456(15) 0.0354(5) Uani d . 1
C C2 0.3617(3) 0.2129(2) 0.38257(14) 0.0302(5) Uani d . 1
C C3 0.2210(3) 0.2907(2) 0.36606(15) 0.0305(4) Uani d . 1
C C4 0.0646(3) 0.2305(3) 0.30709(16) 0.0401(5) Uani d . 1
H H1 0.0398 0.1314 0.2703 0.048 Uiso calc R 1
C C5 -0.0554(3) 0.3207(3) 0.30364(18) 0.0455(6) Uani d . 1
H H2 -0.1622 0.2825 0.2647 0.055 Uiso calc R 1
C C6 -0.0147(3) 0.4656(3) 0.35806(19) 0.0470(6) Uani d . 1
H H3 -0.0940 0.5272 0.3566 0.056 Uiso calc R 1
C C7 0.1451(3) 0.5213(2) 0.41562(17) 0.0410(5) Uani d . 1
H H4 0.1716 0.6208 0.4521 0.049 Uiso calc R 1
C C8 0.2691(3) -0.0342(2) 0.25825(15) 0.0317(5) Uani d . 1
C C9 0.2728(3) -0.0173(3) 0.16435(16) 0.0419(6) Uani d . 1
H H5 0.3484 0.0613 0.1543 0.050 Uiso calc R 1
C C10 0.1638(3) -0.1176(3) 0.08535(17) 0.0467(6) Uani d . 1
H H10A 0.1665 -0.1073 0.0218 0.056 Uiso calc R 1
C C11 0.0513(3) -0.2327(3) 0.10070(17) 0.0425(6) Uani d . 1
C C12 0.0493(3) -0.2497(3) 0.19559(19) 0.0491(6) Uani d . 1
H H12A -0.0261 -0.3281 0.2059 0.059 Uiso calc R 1
C C13 0.1592(3) -0.1503(3) 0.27446(17) 0.0433(6) Uani d . 1
H H13A 0.1589 -0.1618 0.3381 0.052 Uiso calc R 1
C C14 -0.0529(5) -0.3328(4) -0.0708(2) 0.0801(11) Uani d . 1
H H14A -0.1345 -0.4146 -0.1148 0.120 Uiso calc R 1
H H14B 0.0564 -0.3439 -0.0795 0.120 Uiso calc R 1
H H14C -0.0748 -0.2377 -0.0845 0.120 Uiso calc R 1
C C15 0.6135(3) -0.0739(3) 0.3591(2) 0.0476(6) Uani d . 1
H H15A 0.6122 -0.0932 0.2896 0.057 Uiso calc R 1
H H15B 0.5440 -0.1609 0.3710 0.057 Uiso calc R 1
C C16 0.7893(3) -0.0596(3) 0.4159(2) 0.0558(7) Uani d . 1
H H16A 0.8271 -0.1528 0.3978 0.084 Uiso calc R 1
H H16B 0.7922 -0.0392 0.4849 0.084 Uiso calc R 1
H H16C 0.8606 0.0221 0.4013 0.084 Uiso calc R 1
C C17 0.6382(5) 0.8821(5) 0.0784(3) 0.0736(9) Uani d . 1
C C18 0.5389(5) 0.7344(4) 0.0255(3) 0.0826(10) Uani d . 1
H H18A 0.4634 0.6987 0.0633 0.124 Uiso calc R 1
H H18B 0.6113 0.6636 0.0150 0.124 Uiso calc R 1
H H18C 0.4766 0.7434 -0.0367 0.124 Uiso calc R 1

loop_
_atom_site_aniso_label
_atom_site_aniso_U_11
_atom_site_aniso_U_22
_atom_site_aniso_U_33
_atom_site_aniso_U_12
_atom_site_aniso_U_13
_atom_site_aniso_U_23
Cu1 0.0291(2) 0.0242(2) 0.0355(2) 0.00483(15) -0.00289(16) -0.00093(16)
Cl1 0.0357(3) 0.0382(3) 0.0421(3) 0.0009(2) 0.0040(2) 0.0079(3)
O1 0.0567(12) 0.0558(11) 0.0491(11) -0.0125(9) -0.0083(9) -0.0088(9)
O2 0.0526(11) 0.0506(10) 0.0418(9) 0.0000(8) 0.0062(8) 0.0047(8)
O3 0.135(2) 0.0369(10) 0.0564(12) -0.0054(12) 0.0259(13) -0.0023(9)
O4 0.0610(14) 0.126(2) 0.0611(12) -0.0114(13) 0.0182(11) 0.0415(14)
O5 0.0570(14) 0.0994(18) 0.1069(19) 0.0306(13) -0.0222(13) 0.0044(16)
N1 0.0316(9) 0.0288(9) 0.0332(9) 0.0056(7) 0.0016(7) 0.0032(7)
N2 0.0332(10) 0.0277(9) 0.0323(9) 0.0052(7) -0.0005(8) 0.0016(7)
N3 0.0376(10) 0.0279(9) 0.0399(10) 0.0092(8) -0.0005(8) 0.0008(8)
N4 0.0342(10) 0.0241(8) 0.0312(9) 0.0021(7) 0.0023(7) 0.0014(7)
N5 0.121(3) 0.095(3) 0.104(3) -0.002(2) 0.036(2) 0.009(2)
C1 0.0390(12) 0.0282(11) 0.0342(11) 0.0045(9) 0.0036(9) 0.0016(9)
C2 0.0335(11) 0.0241(9) 0.0294(10) 0.0017(8) 0.0044(9) 0.0027(8)
C3 0.0315(11) 0.0270(10) 0.0290(10) 0.0018(8) 0.0023(8) 0.0041(8)
C4 0.0364(12) 0.0352(12) 0.0407(12) 0.0016(10) 0.0008(10) 0.0012(10)
C5 0.0300(12) 0.0494(14) 0.0483(14) 0.0028(10) -0.0041(10) 0.0062(12)
C6 0.0347(12) 0.0467(13) 0.0552(14) 0.0142(11) -0.0007(11) 0.0062(12)
C7 0.0379(13) 0.0329(11) 0.0475(13) 0.0090(10) 0.0033(11) 0.0021(10)
C8 0.0346(11) 0.0238(10) 0.0308(10) 0.0027(9) 0.0023(9) -0.0011(8)
C9 0.0464(13) 0.0348(12) 0.0366(12) -0.0056(10) 0.0059(10) 0.0023(10)
C10 0.0569(16) 0.0456(13) 0.0295(11) -0.0004(12) 0.0035(11) 0.0031(10)
C11 0.0409(13) 0.0345(11) 0.0393(12) 0.0012(10) -0.0031(10) -0.0064(10)
C12 0.0502(15) 0.0362(12) 0.0514(14) -0.0105(11) 0.0104(12) 0.0022(11)
C13 0.0509(14) 0.0363(12) 0.0359(12) -0.0048(11) 0.0089(11) 0.0028(10)
C14 0.093(3) 0.072(2) 0.0437(16) -0.0080(19) -0.0183(16) -0.0116(15)
C15 0.0515(15) 0.0332(12) 0.0524(14) 0.0174(11) 0.0020(12) -0.0022(11)
C16 0.0468(15) 0.0451(14) 0.0750(19) 0.0169(12) 0.0103(14) 0.0091(13)
C17 0.078(2) 0.085(2) 0.0633(19) 0.016(2) 0.0250(18) 0.0214(19)
C18 0.092(3) 0.087(3) 0.069(2) 0.019(2) 0.0183(19) 0.0167(19)

loop_
_atom_type_symbol
_atom_type_description
_atom_type_scat_dispersion_real
_atom_type_scat_dispersion_imag
_atom_type_scat_source
C C 0.0033 0.0016 'International Tables Vol C Tables 4.2.6.8 and 6.1.1.4'
H H 0.0000 0.0000 'International Tables Vol C Tables 4.2.6.8 and 6.1.1.4'
Cl Cl 0.1484 0.1585 'International Tables Vol C Tables 4.2.6.8 and 6.1.1.4'
Cu Cu 0.3201 1.2651 'International Tables Vol C Tables 4.2.6.8 and 6.1.1.4'
N N 0.0061 0.0033 'International Tables Vol C Tables 4.2.6.8 and 6.1.1.4'
O O 0.0106 0.0060 'International Tables Vol C Tables 4.2.6.8 and 6.1.1.4'

loop_
_geom_angle_atom_site_label_1
_geom_angle_atom_site_label_2
_geom_angle_atom_site_label_3
_geom_angle_site_symmetry_1
_geom_angle_site_symmetry_3
_geom_angle
_geom_angle_publ_flag
N2 Cu1 N2 2_666 . 180.0 yes
N2 Cu1 N1 2_666 . 99.31(7) yes
N2 Cu1 N1 . . 80.69(7) yes
N2 Cu1 N1 2_666 2_666 80.69(7) ?
N2 Cu1 N1 . 2_666 99.31(7) ?
N1 Cu1 N1 . 2_666 180.0 yes
N2 Cu1 O2 2_666 . 92.07(7) yes
N2 Cu1 O2 . . 87.93(7) yes
N1 Cu1 O2 . . 92.61(7) yes
N1 Cu1 O2 2_666 . 87.39(7) yes
O5 Cl1 O4 . . 110.60(17) ?
O5 Cl1 O3 . . 109.64(17) ?
O4 Cl1 O3 . . 109.77(15) ?
O5 Cl1 O2 . . 109.11(14) ?
O4 Cl1 O2 . . 108.51(12) ?
O3 Cl1 O2 . . 109.19(12) ?
C11 O1 C14 . . 117.6(2) ?
Cl1 O2 Cu1 . . 131.53(10) ?
C7 N1 C3 . . 118.35(18) ?
C7 N1 Cu1 . . 126.54(14) ?
C3 N1 Cu1 . . 115.11(14) ?
C2 N2 N3 . . 109.04(16) ?
C2 N2 Cu1 . . 112.95(14) ?
N3 N2 Cu1 . . 136.71(14) ?
C1 N3 N2 . . 105.81(18) ?
C2 N4 C1 . . 105.79(17) ?
C2 N4 C8 . . 127.23(18) ?
C1 N4 C8 . . 126.67(17) ?
N3 C1 N4 . . 110.41(18) ?
N3 C1 C15 . . 126.3(2) ?
N4 C1 C15 . . 123.28(19) ?
N2 C2 N4 . . 108.94(18) ?
N2 C2 C3 . . 119.51(17) ?
N4 C2 C3 . . 131.54(18) ?
N1 C3 C4 . . 122.13(19) ?
N1 C3 C2 . . 110.79(17) ?
C4 C3 C2 . . 127.06(18) ?
C3 C4 C5 . . 118.8(2) ?
C3 C4 H1 . . 120.6 ?
C5 C4 H1 . . 120.6 ?
C6 C5 C4 . . 119.1(2) ?
C6 C5 H2 . . 120.4 ?
C4 C5 H2 . . 120.4 ?
C5 C6 C7 . . 119.9(2) ?
C5 C6 H3 . . 120.0 ?
C7 C6 H3 . . 120.0 ?
N1 C7 C6 . . 121.7(2) ?
N1 C7 H4 . . 119.1 ?
C6 C7 H4 . . 119.1 ?
C13 C8 C9 . . 120.95(19) ?
C13 C8 N4 . . 120.21(18) ?
C9 C8 N4 . . 118.83(18) ?
C8 C9 C10 . . 119.6(2) ?
C8 C9 H5 . . 120.2 ?
C10 C9 H5 . . 120.2 ?
C11 C10 C9 . . 119.9(2) ?
C11 C10 H10A . . 120.0 ?
C9 C10 H10A . . 120.0 ?
O1 C11 C10 . . 124.3(2) ?
O1 C11 C12 . . 115.6(2) ?
C10 C11 C12 . . 120.0(2) ?
C13 C12 C11 . . 120.0(2) ?
C13 C12 H12A . . 120.0 ?
C11 C12 H12A . . 120.0 ?
C8 C13 C12 . . 119.4(2) ?
C8 C13 H13A . . 120.3 ?
C12 C13 H13A . . 120.3 ?
O1 C14 H14A . . 109.5 ?
O1 C14 H14B . . 109.5 ?
H14A C14 H14B . . 109.5 ?
O1 C14 H14C . . 109.5 ?
H14A C14 H14C . . 109.5 ?
H14B C14 H14C . . 109.5 ?
C1 C15 C16 . . 113.9(2) ?
C1 C15 H15A . . 108.8 ?
C16 C15 H15A . . 108.8 ?
C1 C15 H15B . . 108.8 ?
C16 C15 H15B . . 108.8 ?
H15A C15 H15B . . 107.7 ?
C15 C16 H16A . . 109.5 ?
C15 C16 H16B . . 109.5 ?
H16A C16 H16B . . 109.5 ?
C15 C16 H16C . . 109.5 ?
H16A C16 H16C . . 109.5 ?
H16B C16 H16C . . 109.5 ?
N5 C17 C18 . . 179.4(5) ?
C17 C18 H18A . . 109.5 ?
C17 C18 H18B . . 109.5 ?
H18A C18 H18B . . 109.5 ?
C17 C18 H18C . . 109.5 ?
H18A C18 H18C . . 109.5 ?
H18B C18 H18C . . 109.5 ?

loop_
_geom_bond_atom_site_label_1
_geom_bond_atom_site_label_2
_geom_bond_site_symmetry_2
_geom_bond_distance
_geom_bond_publ_flag
Cu1 N2 2_666 1.9892(16) ?
Cu1 N2 . 1.9892(16) yes
Cu1 N1 . 2.0261(18) yes
Cu1 N1 2_666 2.0261(18) ?
Cu1 O2 . 2.4743(17) yes
Cl1 O5 . 1.410(2) ?
Cl1 O4 . 1.416(2) ?
Cl1 O3 . 1.416(2) ?
Cl1 O2 . 1.4409(18) ?
O1 C11 . 1.359(3) ?
O1 C14 . 1.425(4) ?
N1 C7 . 1.336(3) ?
N1 C3 . 1.360(3) ?
N2 C2 . 1.315(3) ?
N2 N3 . 1.382(2) ?
N3 C1 . 1.313(3) ?
N4 C2 . 1.349(2) ?
N4 C1 . 1.370(3) ?
N4 C8 . 1.451(2) ?
N5 C17 . 1.116(5) ?
C1 C15 . 1.488(3) ?
C2 C3 . 1.463(3) ?
C3 C4 . 1.377(3) ?
C4 C5 . 1.387(3) ?
C4 H1 . 0.9300 ?
C5 C6 . 1.361(3) ?
C5 H2 . 0.9300 ?
C6 C7 . 1.387(3) ?
C6 H3 . 0.9300 ?
C7 H4 . 0.9300 ?
C8 C13 . 1.375(3) ?
C8 C9 . 1.378(3) ?
C9 C10 . 1.380(3) ?
C9 H5 . 0.9300 ?
C10 C11 . 1.376(3) ?
C10 H10A . 0.9300 ?
C11 C12 . 1.389(4) ?
C12 C13 . 1.378(3) ?
C12 H12A . 0.9300 ?
C13 H13A . 0.9300 ?
C14 H14A . 0.9600 ?
C14 H14B . 0.9600 ?
C14 H14C . 0.9600 ?
C15 C16 . 1.504(4) ?
C15 H15A . 0.9700 ?
C15 H15B . 0.9700 ?
C16 H16A . 0.9600 ?
C16 H16B . 0.9600 ?
C16 H16C . 0.9600 ?
C17 C18 . 1.455(5) ?
C18 H18A . 0.9600 ?
C18 H18B . 0.9600 ?
C18 H18C . 0.9600 ?
